data_2222724
loop_
_publ_author_name
'Zhang, Bing-Yu'
'Nie, Jing-Jing'
'Xu, Duan-Jun'

_publ_section_title Poly[bis(\m~2~-pyrimidine-2-carboxylato-\k^4^<i>O</i>,<i>N</i>:<i>O</i>',<i>N</i>')calcium]
_journal_coeditor_code HK2721
_journal_issue 8
_journal_name_full 'Acta Crystallographica Section E'
_journal_page_first m878
_journal_page_last m879
_journal_paper_doi 10.1107/S1600536809025537
_journal_volume 65
_journal_year 2009
_chemical_formula_iupac '[Ca(C5 H3 N2 O2)2]'
_chemical_formula_moiety 'C10 H6 Ca N4 O4'
_chemical_formula_sum 'C10 H6 Ca N4 O4'
_chemical_formula_weight 286.27
_chemical_name_systematic
;
Poly[bis(\m~2~-pyrimidine-2-carboxylato-
\k^4^<i>O</i>,<i>N</i>:<i>O</i>',<i>N</i>')calcium]
;
_space_group_IT_number 141
_symmetry_cell_setting tetragonal
_symmetry_space_group_name_Hall '-I 4bd 2'
_symmetry_space_group_name_H-M 'I 41/a m d :2'
_atom_sites_solution_hydrogens geom
_atom_sites_solution_primary direct
_atom_sites_solution_secondary difmap
_audit_creation_method SHELXL-97
_cell_angle_alpha 90.00
_cell_angle_beta 90.00
_cell_angle_gamma 90.00
_cell_formula_units_Z 4
_cell_length_a 6.5312(12)
_cell_length_b 6.5312(12)
_cell_length_c 25.734(3)
_cell_measurement_reflns_used 1086
_cell_measurement_temperature 294(2)
_cell_measurement_theta_max 25.0
_cell_measurement_theta_min 3.2
_cell_volume 1097.7(3)
_computing_cell_refinement 'PROCESS-AUTO (Rigaku, 1998)'
_computing_data_collection 'PROCESS-AUTO (Rigaku, 1998)'
_computing_data_reduction 'CrystalStructure (Rigaku/MSC, 2002)'
_computing_molecular_graphics 'ORTEP-3 for Windows (Farrugia, 1997)'
_computing_publication_material 'WinGX (Farrugia, 1999)'
_computing_structure_refinement 'SHELXL97 (Sheldrick, 2008)'
_computing_structure_solution 'SIR92 (Altomare <i>et al.</i>,  1993)'
_diffrn_ambient_temperature 294(2)
_diffrn_measured_fraction_theta_full 1.000
_diffrn_measured_fraction_theta_max 1.000
_diffrn_measurement_device_type 'Rigaku R-AXIS RAPID IP'
_diffrn_measurement_method \w
_diffrn_radiation_monochromator graphite
_diffrn_radiation_source 'fine-focus sealed tube'
_diffrn_radiation_type MoK\a
_diffrn_radiation_wavelength 0.71073
_diffrn_reflns_av_R_equivalents 0.0164
_diffrn_reflns_av_sigmaI/netI 0.0089
_diffrn_reflns_limit_h_max 8
_diffrn_reflns_limit_h_min -8
_diffrn_reflns_limit_k_max 8
_diffrn_reflns_limit_k_min -7
_diffrn_reflns_limit_l_max 33
_diffrn_reflns_limit_l_min -14
_diffrn_reflns_number 3191
_diffrn_reflns_theta_full 27.47
_diffrn_reflns_theta_max 27.47
_diffrn_reflns_theta_min 3.17
_diffrn_standards_interval_count 0
_diffrn_standards_interval_time 0
_diffrn_standards_number 0
_exptl_absorpt_coefficient_mu 0.589
_exptl_absorpt_correction_T_max 0.92
_exptl_absorpt_correction_T_min 0.85
_exptl_absorpt_correction_type multi-scan
_exptl_absorpt_process_details '(ABSCOR; Higashi, 1995)'
_exptl_crystal_colour colorless
_exptl_crystal_density_diffrn 1.732
_exptl_crystal_density_method 'not measured'
_exptl_crystal_description block
_exptl_crystal_F_000 584
_exptl_crystal_size_max 0.22
_exptl_crystal_size_mid 0.20
_exptl_crystal_size_min 0.14
_refine_diff_density_max 0.224
_refine_diff_density_min -0.167
_refine_ls_extinction_coef 0.071(5)
_refine_ls_extinction_expression Fc^*^=kFc[1+0.001xFc^2^\l^3^/sin(2\q)]^-1/4^
_refine_ls_extinction_method 'SHELXL97 (Sheldrick, 2008)'
_refine_ls_goodness_of_fit_ref 1.130
_refine_ls_hydrogen_treatment constr
_refine_ls_matrix_type full
_refine_ls_number_parameters 34
_refine_ls_number_reflns 375
_refine_ls_number_restraints 0
_refine_ls_restrained_S_all 1.130
_refine_ls_R_factor_all 0.0251
_refine_ls_R_factor_gt 0.0245
_refine_ls_shift/su_max 0.000
_refine_ls_shift/su_mean 0.000
_refine_ls_structure_factor_coef Fsqd
_refine_ls_weighting_details 'calc w=1/[\s^2^(Fo^2^)+(0.0407P)^2^+0.7773P] where P=(Fo^2^+2Fc^2^)/3'
_refine_ls_weighting_scheme calc
_refine_ls_wR_factor_gt 0.0675
_refine_ls_wR_factor_ref 0.0683
_reflns_number_gt 364
_reflns_number_total 375
_reflns_threshold_expression I>2\s(I)
_cod_data_source_file hk2721.cif
_cod_data_source_block I
_cod_original_sg_symbol_H-M 'I 41/a m d'
_cod_database_code 2222724
_cod_database_fobs_code 2222724

loop_
_symmetry_equiv_pos_as_xyz
'x, y, z'
'x, -y, -z'
'-x+1/2, -y, z+1/2'
'-x+1/2, y, -z+1/2'
'y+1/4, x+3/4, -z+1/4'
'y+1/4, -x+1/4, z+3/4'
'-y+1/4, x+3/4, z+1/4'
'-y+1/4, -x+1/4, -z+3/4'
'x+1/2, y+1/2, z+1/2'
'x+1/2, -y+1/2, -z+1/2'
'-x+1, -y+1/2, z+1'
'-x+1, y+1/2, -z+1'
'y+3/4, x+5/4, -z+3/4'
'y+3/4, -x+3/4, z+5/4'
'-y+3/4, x+5/4, z+3/4'
'-y+3/4, -x+3/4, -z+5/4'
'-x, -y, -z'
'-x, y, z'
'x-1/2, y, -z-1/2'
'x-1/2, -y, z-1/2'
'-y-1/4, -x-3/4, z-1/4'
'-y-1/4, x-1/4, -z-3/4'
'y-1/4, -x-3/4, -z-1/4'
'y-1/4, x-1/4, z-3/4'
'-x+1/2, -y+1/2, -z+1/2'
'-x+1/2, y+1/2, z+1/2'
'x, y+1/2, -z'
'x, -y+1/2, z'
'-y+1/4, -x-1/4, z+1/4'
'-y+1/4, x+1/4, -z-1/4'
'y+1/4, -x-1/4, -z+1/4'
'y+1/4, x+1/4, z-1/4'

loop_
_atom_site_type_symbol
_atom_site_label
_atom_site_fract_x
_atom_site_fract_y
_atom_site_fract_z
_atom_site_U_iso_or_equiv
_atom_site_adp_type
_atom_site_calc_flag
_atom_site_refinement_flags
_atom_site_occupancy
_atom_site_disorder_assembly
_atom_site_disorder_group
Ca Ca 0.5000 0.7500 0.3750 0.0164(3) Uani d S 1 . .
N N1 0.5000 0.4327(2) 0.30820(5) 0.0226(4) Uani d S 1 . .
O O1 0.5000 0.41994(18) 0.41274(4) 0.0292(4) Uani d S 1 . .
C C1 0.5000 0.2500 0.39085(8) 0.0197(5) Uani d S 1 . .
C C2 0.5000 0.2500 0.33146(8) 0.0188(5) Uani d S 1 . .
C C3 0.5000 0.4306(3) 0.25605(6) 0.0299(4) Uani d S 1 . .
H H3 0.5000 0.5542 0.2381 0.036 Uiso calc SR 1 . .
C C4 0.5000 0.2500 0.22845(10) 0.0319(6) Uani d S 1 . .
H H4 0.5000 0.2500 0.1923 0.038 Uiso calc SR 1 . .

loop_
_atom_site_aniso_label
_atom_site_aniso_U_11
_atom_site_aniso_U_22
_atom_site_aniso_U_33
_atom_site_aniso_U_12
_atom_site_aniso_U_13
_atom_site_aniso_U_23
Ca 0.0152(3) 0.0152(3) 0.0189(4) 0.000 0.000 0.000
N1 0.0254(7) 0.0209(7) 0.0215(7) 0.000 0.000 0.0026(5)
O1 0.0499(8) 0.0169(6) 0.0209(6) 0.000 0.000 -0.0015(4)
C1 0.0224(10) 0.0181(10) 0.0186(10) 0.000 0.000 0.000
C2 0.0170(9) 0.0201(10) 0.0193(10) 0.000 0.000 0.000
C3 0.0345(9) 0.0326(9) 0.0226(8) 0.000 0.000 0.0072(7)
C4 0.0337(13) 0.0438(15) 0.0184(10) 0.000 0.000 0.000

loop_
_atom_type_symbol
_atom_type_description
_atom_type_scat_dispersion_real
_atom_type_scat_dispersion_imag
_atom_type_scat_source
C C 0.0033 0.0016 'International Tables Vol C Tables 4.2.6.8 and 6.1.1.4'
H H 0.0000 0.0000 'International Tables Vol C Tables 4.2.6.8 and 6.1.1.4'
N N 0.0061 0.0033 'International Tables Vol C Tables 4.2.6.8 and 6.1.1.4'
O O 0.0106 0.0060 'International Tables Vol C Tables 4.2.6.8 and 6.1.1.4'
Ca Ca 0.2262 0.3064 'International Tables Vol C Tables 4.2.6.8 and 6.1.1.4'

loop_
_geom_angle_atom_site_label_1
_geom_angle_atom_site_label_2
_geom_angle_atom_site_label_3
_geom_angle_site_symmetry_1
_geom_angle_site_symmetry_3
_geom_angle
_geom_angle_publ_flag
O1 Ca O1 13_445 11_564 99.72(2) ?
O1 Ca O1 13_445 . 99.72(2) ?
O1 Ca O1 11_564 . 131.49(5) ?
O1 Ca O1 13_445 30_656 131.49(5) ?
O1 Ca O1 11_564 30_656 99.72(2) ?
O1 Ca O1 . 30_656 99.72(2) ?
O1 Ca N1 13_445 30_656 164.58(4) ?
O1 Ca N1 11_564 30_656 74.795(18) ?
O1 Ca N1 . 30_656 74.795(18) ?
O1 Ca N1 30_656 30_656 63.93(4) ?
O1 Ca N1 13_445 . 74.796(18) ?
O1 Ca N1 11_564 . 164.58(4) ?
O1 Ca N1 . . 63.93(4) ?
O1 Ca N1 30_656 . 74.796(18) ?
N1 Ca N1 30_656 . 114.05(3) ?
O1 Ca N1 13_445 11_564 74.796(18) ?
O1 Ca N1 11_564 11_564 63.93(4) ?
O1 Ca N1 . 11_564 164.58(4) ?
O1 Ca N1 30_656 11_564 74.796(18) ?
N1 Ca N1 30_656 11_564 114.05(3) ?
N1 Ca N1 . 11_564 100.65(5) ?
O1 Ca N1 13_445 13_445 63.93(4) ?
O1 Ca N1 11_564 13_445 74.795(18) ?
O1 Ca N1 . 13_445 74.795(18) ?
O1 Ca N1 30_656 13_445 164.58(4) ?
N1 Ca N1 30_656 13_445 100.65(6) ?
N1 Ca N1 . 13_445 114.05(3) ?
N1 Ca N1 11_564 13_445 114.05(3) ?
C2 N1 C3 . . 116.03(15) ?
C2 N1 Ca . . 113.69(10) ?
C3 N1 Ca . . 130.28(11) ?
C1 O1 Ca . . 128.83(11) ?
O1 C1 O1 . 11_554 126.2(2) ?
O1 C1 C2 . . 116.91(10) ?
O1 C1 C2 11_554 . 116.91(10) ?
N1 C2 N1 11_554 . 126.74(19) ?
N1 C2 C1 11_554 . 116.63(10) ?
N1 C2 C1 . . 116.63(10) ?
N1 C3 C4 . . 121.66(16) ?
N1 C3 H3 . . 119.2 ?
C4 C3 H3 . . 119.2 ?
C3 C4 C3 . 11_554 117.9(2) ?
C3 C4 H4 . . 121.1 ?
C3 C4 H4 11_554 . 121.1 ?

loop_
_geom_bond_atom_site_label_1
_geom_bond_atom_site_label_2
_geom_bond_site_symmetry_2
_geom_bond_distance
_geom_bond_publ_flag
Ca O1 13_445 2.3644(12) ?
Ca O1 11_564 2.3644(11) ?
Ca O1 . 2.3644(11) y
Ca O1 30_656 2.3644(12) ?
Ca N1 30_656 2.6923(14) ?
Ca N1 . 2.6923(13) y
Ca N1 11_564 2.6923(13) ?
Ca N1 13_445 2.6923(14) ?
N1 C2 . 1.3350(16) ?
N1 C3 . 1.342(2) ?
O1 C1 . 1.2447(15) ?
C1 O1 11_554 1.2447(15) ?
C1 C2 . 1.528(3) ?
C2 N1 11_554 1.3350(16) ?
C3 C4 . 1.377(2) ?
C3 H3 . 0.9300 ?
C4 C3 11_554 1.377(2) ?
C4 H4 . 0.9300 ?

loop_
_geom_hbond_atom_site_label_D
_geom_hbond_atom_site_label_H
_geom_hbond_atom_site_label_A
_geom_hbond_site_symmetry_A
_geom_hbond_distance_DH
_geom_hbond_distance_HA
_geom_hbond_distance_DA
_geom_hbond_angle_DHA
_geom_hbond_publ_flag
C3 H3 O1 6_564 0.93 2.57 3.3689(19) 144 y
